data_7000933
loop_
_publ_author_name
'Ren, Zhi-Gang'
'Yang, Jun-Yi'
'Song, Ying-Lin'
'Li, Ni-Ya'
'Li, Hong-Xi'
'Chen, Yang'
'Zhang, Yong'
'Lang, Jian-Ping'

_publ_section_title
;
 From trans-[(\h5-C5Me5)2Mo2S2(\m-S)2] to
 [(\h5-C5Me5)2Mo2(\m3-S)4(CuMeCN)2]2+ to
 [(\h5-C5Me5)2Mo2(\m3-S)4Cu2]-based polymeric and dimeric clusters:
 syntheses, structures and enhanced third-order non-linear optical
 performances
;
_journal_issue 14
_journal_name_full 'Dalton Transactions'
_journal_page_first 2578
_journal_page_last 2587
_journal_paper_doi 10.1039/b819240e
_journal_year 2009
_chemical_formula_moiety 'C30 H38 Cu2 Mo2 N2 S4, 2(PF6), CH3CN'
_chemical_formula_sum 'C32 H41 Cu2 F12 Mo2 N3 P2 S4'
_chemical_formula_weight 1204.88
_chemical_name_systematic
;
?
;
_space_group_IT_number 15
_symmetry_cell_setting monoclinic
_symmetry_space_group_name_Hall '-C 2yc'
_symmetry_space_group_name_H-M 'C 1 2/c 1'
_atom_sites_solution_hydrogens geom
_atom_sites_solution_primary direct
_atom_sites_solution_secondary difmap
_cell_angle_alpha 90.00
_cell_angle_beta 93.27(3)
_cell_angle_gamma 90.00
_cell_formula_units_Z 8
_cell_length_a 42.178(15)
_cell_length_b 9.0683(18)
_cell_length_c 23.821(5)
_cell_measurement_reflns_used 8138
_cell_measurement_temperature 193(2)
_cell_measurement_theta_max 25.3491
_cell_measurement_theta_min 3.0724
_cell_volume 9096(4)
_computing_cell_refinement 'CrystalClear, Ver. 1.30 (Rigaku/MSC, 2001)'
_computing_data_collection 'CrystalClear, Ver. 1.30 (Rigaku/MSC, 2001)'
_computing_data_reduction 'CrystalStructure, Ver. 3.60 (Rigaku/MSC,2004)'
_computing_molecular_graphics 'SHELXS-97 (Sheldrick, 1990)'
_computing_structure_refinement 'SHELXL-97 (Sheldrick, 1997)'
_computing_structure_solution 'SHELXS-97 (Sheldrick, 1990)'
_diffrn_ambient_temperature 193(2)
_diffrn_measured_fraction_theta_full 0.970
_diffrn_measured_fraction_theta_max 0.970
_diffrn_measurement_device_type 'Rigaku Mercury'
_diffrn_measurement_method /w
_diffrn_radiation_monochromator graphite
_diffrn_radiation_source 'fine-focus sealed tube'
_diffrn_radiation_type MoK\a
_diffrn_radiation_wavelength 0.71073
_diffrn_reflns_av_R_equivalents 0.0834
_diffrn_reflns_av_sigmaI/netI 0.1002
_diffrn_reflns_limit_h_max 50
_diffrn_reflns_limit_h_min -49
_diffrn_reflns_limit_k_max 10
_diffrn_reflns_limit_k_min -10
_diffrn_reflns_limit_l_max 28
_diffrn_reflns_limit_l_min -28
_diffrn_reflns_number 23743
_diffrn_reflns_theta_full 25.35
_diffrn_reflns_theta_max 25.35
_diffrn_reflns_theta_min 3.13
_diffrn_standards_decay_% 0
_diffrn_standards_interval_count 0
_diffrn_standards_interval_time 0
_diffrn_standards_number 0
_exptl_absorpt_coefficient_mu 1.792
_exptl_absorpt_correction_T_max 0.9001
_exptl_absorpt_correction_T_min 0.5269
_exptl_absorpt_correction_type multi-scan
_exptl_absorpt_process_details 'Jacobson, R. (1998) Private communication to Rigaku Company, Tokyo, Japan.'
_exptl_crystal_colour dark-brown
_exptl_crystal_density_diffrn 1.760
_exptl_crystal_density_method 'not measured'
_exptl_crystal_description flake
_exptl_crystal_F_000 4783
_exptl_crystal_size_max 0.41
_exptl_crystal_size_mid 0.33
_exptl_crystal_size_min 0.06
_refine_diff_density_max 2.447
_refine_diff_density_min -1.578
_refine_diff_density_rms 0.236
_refine_ls_extinction_method none
_refine_ls_goodness_of_fit_ref 1.331
_refine_ls_hydrogen_treatment constr
_refine_ls_matrix_type full
_refine_ls_number_parameters 449
_refine_ls_number_reflns 8068
_refine_ls_number_restraints 111
_refine_ls_restrained_S_all 1.326
_refine_ls_R_factor_all 0.1549
_refine_ls_R_factor_gt 0.1254
_refine_ls_shift/su_max 0.004
_refine_ls_shift/su_mean 0.000
_refine_ls_structure_factor_coef Fsqd
_refine_ls_weighting_details 'calc w=1/[\s^2^(Fo^2^)+(0.1600P)^2^+10.0000P] where P=(Fo^2^+2Fc^2^)/3'
_refine_ls_weighting_scheme calc
_refine_ls_wR_factor_gt 0.3229
_refine_ls_wR_factor_ref 0.3447
_reflns_number_gt 5904
_reflns_number_total 8068
_reflns_threshold_expression >2sigma(I)
_cod_data_source_file b819240e.txt
_cod_data_source_block 4MeCN
_cod_original_sg_symbol_H-M 'C 2/c'
_cod_database_code 7000933

loop_
_symmetry_equiv_pos_as_xyz
'x, y, z'
'-x, y, -z+1/2'
'x+1/2, y+1/2, z'
'-x+1/2, y+1/2, -z+1/2'
'-x, -y, -z'
'x, -y, z-1/2'
'-x+1/2, -y+1/2, -z'
'x+1/2, -y+1/2, z-1/2'

loop_
_atom_site_label
_atom_site_type_symbol
_atom_site_fract_x
_atom_site_fract_y
_atom_site_fract_z
_atom_site_U_iso_or_equiv
_atom_site_adp_type
_atom_site_occupancy
_atom_site_symmetry_multiplicity
_atom_site_calc_flag
_atom_site_refinement_flags
_atom_site_disorder_assembly
_atom_site_disorder_group
Mo1 Mo 0.83439(2) 0.57092(12) 0.87076(4) 0.0297(3) Uani 1 1 d . . .
Mo2 Mo 0.90123(3) 0.51673(14) 0.87556(5) 0.0413(4) Uani 1 1 d . . .
Cu1 Cu 0.85982(4) 0.33992(19) 0.93133(7) 0.0429(5) Uani 1 1 d . . .
Cu2 Cu 0.85922(4) 0.3523(2) 0.80757(7) 0.0426(5) Uani 1 1 d . . .
S1 S 0.81594(8) 0.3402(4) 0.86581(14) 0.0384(8) Uani 1 1 d . . .
S2 S 0.90108(9) 0.2712(4) 0.87252(15) 0.0467(9) Uani 1 1 d . . .
S3 S 0.86985(9) 0.5798(4) 0.94914(14) 0.0426(8) Uani 1 1 d . . .
S4 S 0.86908(8) 0.5971(4) 0.79871(14) 0.0397(8) Uani 1 1 d . . .
N1 N 0.8571(3) 0.2093(14) 0.9956(4) 0.045(3) Uani 1 1 d . A .
C1 C 0.8190(3) 0.8184(13) 0.8745(5) 0.035(3) Uani 1 1 d . . .
C2 C 0.8034(3) 0.7570(13) 0.8237(5) 0.032(3) Uani 1 1 d . . .
C3 C 0.7827(3) 0.6458(16) 0.8395(5) 0.039(3) Uani 1 1 d . . .
C4 C 0.7831(3) 0.6359(14) 0.8996(5) 0.035(3) Uani 1 1 d . . .
C5 C 0.8046(3) 0.7453(15) 0.9208(5) 0.039(3) Uani 1 1 d . . .
C6 C 0.8399(4) 0.9475(16) 0.8770(8) 0.063(5) Uani 1 1 d . A .
H6A H 0.8562 0.9364 0.8494 0.095 Uiso 1 1 calc R . .
H6B H 0.8502 0.9558 0.9148 0.095 Uiso 1 1 calc R . .
H6C H 0.8274 1.0365 0.8684 0.095 Uiso 1 1 calc R . .
C7 C 0.8080(4) 0.8210(18) 0.7665(6) 0.057(4) Uani 1 1 d . . .
H7A H 0.7931 0.7744 0.7388 0.085 Uiso 1 1 calc R A .
H7B H 0.8298 0.8029 0.7561 0.085 Uiso 1 1 calc R . .
H7C H 0.8040 0.9275 0.7672 0.085 Uiso 1 1 calc R . .
C8 C 0.7601(3) 0.5607(18) 0.7996(6) 0.052(4) Uani 1 1 d . A .
H8A H 0.7416 0.6223 0.7890 0.078 Uiso 1 1 calc R . .
H8B H 0.7531 0.4711 0.8183 0.078 Uiso 1 1 calc R . .
H8C H 0.7710 0.5338 0.7659 0.078 Uiso 1 1 calc R . .
C9 C 0.7621(3) 0.5404(17) 0.9337(6) 0.048(4) Uani 1 1 d . . .
H9A H 0.7727 0.5219 0.9708 0.072 Uiso 1 1 calc R A .
H9B H 0.7582 0.4464 0.9142 0.072 Uiso 1 1 calc R . .
H9C H 0.7419 0.5907 0.9383 0.072 Uiso 1 1 calc R . .
C10 C 0.8098(4) 0.7863(18) 0.9807(5) 0.057(4) Uani 1 1 d . . .
H10A H 0.7999 0.7123 1.0041 0.086 Uiso 1 1 calc R A .
H10B H 0.8002 0.8829 0.9870 0.086 Uiso 1 1 calc R . .
H10C H 0.8326 0.7910 0.9907 0.086 Uiso 1 1 calc R . .
C21 C 0.8306(4) 0.1949(16) 1.0229(6) 0.050(4) Uani 1 1 d . . .
H21 H 0.8123 0.2478 1.0091 0.060 Uiso 1 1 calc R A .
C22 C 0.8279(3) 0.1087(17) 1.0698(6) 0.046(4) Uani 1 1 d . A .
H22 H 0.8080 0.0962 1.0860 0.055 Uiso 1 1 calc R . .
C25 C 0.8544(3) 0.0419(15) 1.0923(5) 0.039(3) Uani 1 1 d . . .
C24 C 0.8830(3) 0.0543(17) 1.0635(5) 0.045(4) Uani 1 1 d . A .
H24 H 0.9018 0.0045 1.0770 0.054 Uiso 1 1 calc R . .
C23 C 0.8829(4) 0.1387(18) 1.0166(6) 0.051(4) Uani 1 1 d . . .
H23 H 0.9021 0.1481 0.9978 0.061 Uiso 1 1 calc R A .
P1 P 0.73176(9) 1.0373(5) 0.88422(17) 0.0480(10) Uani 1 1 d . . .
F1 F 0.7584(4) 1.042(2) 0.9279(6) 0.154(7) Uani 1 1 d . . .
F2 F 0.7317(4) 0.8699(14) 0.8954(9) 0.147(7) Uani 1 1 d . . .
F3 F 0.7046(3) 1.0461(16) 0.9278(6) 0.118(5) Uani 1 1 d . . .
F4 F 0.7043(3) 1.0270(16) 0.8348(5) 0.109(4) Uani 1 1 d . . .
F5 F 0.7315(3) 1.2057(13) 0.8724(7) 0.124(5) Uani 1 1 d . . .
F6 F 0.7595(3) 1.0257(14) 0.8423(6) 0.102(4) Uani 1 1 d . . .
F7 F 0.9392(5) 0.276(3) 1.0703(9) 0.331(17) Uiso 1 1 d D . .
F8 F 0.9914(5) 0.273(3) 1.0668(8) 0.331(17) Uiso 1 1 d D . .
P2 P 0.9674(3) 0.247(2) 1.1149(6) 0.245(8) Uiso 0.645(11) 1 d PD A 1
F9 F 0.9675(6) 0.077(2) 1.1011(13) 0.245(8) Uiso 0.645(11) 1 d PD A 1
F10 F 0.9414(5) 0.221(4) 1.1592(9) 0.245(8) Uiso 0.645(11) 1 d PD A 1
F11 F 0.9678(7) 0.417(2) 1.1295(13) 0.245(8) Uiso 0.645(11) 1 d PD A 1
F12 F 0.9952(5) 0.221(4) 1.1606(9) 0.245(8) Uiso 0.645(11) 1 d PD A 1
P2A P 0.9673(4) 0.185(2) 1.1015(7) 0.162(9) Uiso 0.355(11) 1 d PD A 2
F9A F 0.9625(8) 0.067(3) 1.0526(13) 0.162(9) Uiso 0.355(11) 1 d PD A 2
F10A F 0.9430(6) 0.101(4) 1.1376(13) 0.162(9) Uiso 0.355(11) 1 d PD A 2
F11A F 0.9713(7) 0.307(3) 1.1487(9) 0.162(9) Uiso 0.355(11) 1 d PD A 2
F12A F 0.9956(6) 0.091(4) 1.1292(14) 0.162(9) Uiso 0.355(11) 1 d PD A 2
C11 C 0.9354(3) 0.7132(18) 0.8472(7) 0.075(3) Uani 0.645(11) 1 d PGU . 1
C12 C 0.9349(4) 0.7130(19) 0.9102(7) 0.075(3) Uani 0.645(11) 1 d PGU . 1
C13 C 0.9462(4) 0.579(2) 0.9327(8) 0.075(3) Uani 0.645(11) 1 d PGU . 1
C14 C 0.9583(4) 0.5095(19) 0.8884(8) 0.075(3) Uani 0.645(11) 1 d PGU . 1
C15 C 0.9498(4) 0.5774(18) 0.8392(7) 0.075(3) Uani 0.645(11) 1 d PGU . 1
C16 C 0.9298(4) 0.831(3) 0.8132(9) 0.075(3) Uani 0.645(11) 1 d PGU . 1
H16A H 0.9464 0.8381 0.7863 0.112 Uiso 0.645(11) 1 calc PR A 1
H16B H 0.9296 0.9210 0.8359 0.112 Uiso 0.645(11) 1 calc PR A 1
H16C H 0.9091 0.8192 0.7927 0.112 Uiso 0.645(11) 1 calc PR A 1
C17 C 0.9240(6) 0.849(3) 0.9475(13) 0.075(3) Uani 0.645(11) 1 d PU . 1
H17A H 0.9291 0.8277 0.9873 0.112 Uiso 0.645(11) 1 calc PR A 1
H17B H 0.9011 0.8632 0.9413 0.112 Uiso 0.645(11) 1 calc PR A 1
H17C H 0.9352 0.9382 0.9366 0.112 Uiso 0.645(11) 1 calc PR A 1
C18 C 0.9497(6) 0.538(3) 0.9985(12) 0.075(3) Uani 0.645(11) 1 d PU . 1
H18A H 0.9720 0.5153 1.0091 0.112 Uiso 0.645(11) 1 calc PR A 1
H18B H 0.9366 0.4511 1.0056 0.112 Uiso 0.645(11) 1 calc PR A 1
H18C H 0.9427 0.6211 1.0207 0.112 Uiso 0.645(11) 1 calc PR A 1
C19 C 0.9755(6) 0.360(3) 0.8887(14) 0.075(3) Uani 0.645(11) 1 d PU . 1
H19A H 0.9683 0.3033 0.8552 0.112 Uiso 0.645(11) 1 calc PR A 1
H19B H 0.9707 0.3046 0.9225 0.112 Uiso 0.645(11) 1 calc PR A 1
H19C H 0.9985 0.3759 0.8884 0.112 Uiso 0.645(11) 1 calc PR A 1
C20 C 0.9558(6) 0.544(4) 0.7836(13) 0.075(3) Uani 0.645(11) 1 d PU . 1
H20A H 0.9698 0.6185 0.7689 0.112 Uiso 0.645(11) 1 calc PR A 1
H20B H 0.9357 0.5418 0.7608 0.112 Uiso 0.645(11) 1 calc PR A 1
H20C H 0.9660 0.4466 0.7822 0.112 Uiso 0.645(11) 1 calc PR A 1
C11A C 0.9435(14) 0.626(7) 0.826(3) 0.074(6) Uiso 0.355(11) 1 d PU . 2
C12A C 0.9415(13) 0.702(7) 0.871(2) 0.074(6) Uiso 0.355(11) 1 d PU . 2
C13A C 0.9482(15) 0.607(7) 0.923(3) 0.074(6) Uiso 0.355(11) 1 d PU . 2
C14A C 0.9579(15) 0.483(7) 0.897(3) 0.074(6) Uiso 0.355(11) 1 d PU . 2
C15A C 0.9527(14) 0.502(7) 0.844(3) 0.074(6) Uiso 0.355(11) 1 d PU . 2
C16A C 0.9356(13) 0.703(6) 0.777(2) 0.074(6) Uiso 0.355(11) 1 d PU . 2
H16D H 0.9294 0.8038 0.7861 0.111 Uiso 0.355(11) 1 calc PR A 2
H16E H 0.9178 0.6539 0.7560 0.111 Uiso 0.355(11) 1 calc PR A 2
H16F H 0.9539 0.7059 0.7533 0.111 Uiso 0.355(11) 1 calc PR A 2
C17A C 0.9291(4) 0.853(2) 0.8860(9) 0.074(6) Uiso 0.355(11) 1 d PGU . 2
H17D H 0.9161 0.8923 0.8541 0.111 Uiso 0.355(11) 1 calc PR A 2
H17E H 0.9470 0.9194 0.8947 0.111 Uiso 0.355(11) 1 calc PR A 2
H17F H 0.9163 0.8444 0.9188 0.111 Uiso 0.355(11) 1 calc PR A 2
C18A C 0.9484(6) 0.640(3) 0.9801(10) 0.074(6) Uiso 0.355(11) 1 d PGU . 2
H18D H 0.9312 0.5874 0.9971 0.111 Uiso 0.355(11) 1 calc PR A 2
H18E H 0.9455 0.7469 0.9849 0.111 Uiso 0.355(11) 1 calc PR A 2
H18F H 0.9688 0.6107 0.9984 0.111 Uiso 0.355(11) 1 calc PR A 2
C19A C 0.9709(7) 0.358(3) 0.9275(12) 0.074(6) Uiso 0.355(11) 1 d PGU . 2
H19D H 0.9648 0.2668 0.9074 0.111 Uiso 0.355(11) 1 calc PR A 2
H19E H 0.9628 0.3556 0.9652 0.111 Uiso 0.355(11) 1 calc PR A 2
H19F H 0.9942 0.3654 0.9305 0.111 Uiso 0.355(11) 1 calc PR A 2
C20A C 0.9655(8) 0.395(3) 0.8008(12) 0.074(6) Uiso 0.355(11) 1 d PGU . 2
H20D H 0.9731 0.3053 0.8201 0.111 Uiso 0.355(11) 1 calc PR A 2
H20E H 0.9831 0.4416 0.7822 0.111 Uiso 0.355(11) 1 calc PR A 2
H20F H 0.9485 0.3700 0.7727 0.111 Uiso 0.355(11) 1 calc PR A 2
C31 C 0.6235(7) 1.061(3) 0.8708(13) 0.142(7) Uiso 1 1 d D . .
C32 C 0.6150(13) 0.920(4) 0.891(2) 0.142(7) Uiso 0.645(11) 1 d PD A 1
N3 N 0.6081(9) 0.809(4) 0.9112(16) 0.142(7) Uiso 0.645(11) 1 d PD A 1
C32A C 0.5982(13) 0.958(8) 0.876(4) 0.142(7) Uiso 0.355(11) 1 d PD A 2
N3A N 0.5753(11) 0.888(7) 0.878(3) 0.142(7) Uiso 0.355(11) 1 d PD A 2
N2 N 0.8570(3) -0.2220(14) 1.2415(4) 0.041(3) Uani 1 1 d . . .
C28 C 0.8313(3) -0.2252(16) 1.2042(5) 0.045(4) Uani 1 1 d . A .
H28 H 0.8139 -0.2873 1.2114 0.053 Uiso 1 1 calc R . .
C27 C 0.8301(3) -0.1426(15) 1.1576(5) 0.038(3) Uani 1 1 d . . .
H27 H 0.8122 -0.1501 1.1316 0.046 Uiso 1 1 calc R A .
C26 C 0.8551(3) -0.0442(16) 1.1463(5) 0.038(3) Uani 1 1 d . A .
C29 C 0.8800(4) -0.0496(19) 1.1839(6) 0.054(4) Uani 1 1 d . . .
H29 H 0.8982 0.0078 1.1769 0.065 Uiso 1 1 calc R A .
C30 C 0.8806(3) -0.1343(16) 1.2322(6) 0.045(4) Uani 1 1 d . A .
H30 H 0.8983 -0.1285 1.2587 0.055 Uiso 1 1 calc R . .

loop_
_atom_site_aniso_label
_atom_site_aniso_U_11
_atom_site_aniso_U_22
_atom_site_aniso_U_33
_atom_site_aniso_U_23
_atom_site_aniso_U_13
_atom_site_aniso_U_12
Mo1 0.0420(6) 0.0281(6) 0.0192(6) -0.0007(4) 0.0028(4) -0.0020(5)
Mo2 0.0400(7) 0.0458(8) 0.0379(7) 0.0024(6) -0.0003(5) -0.0036(5)
Cu1 0.0700(12) 0.0352(10) 0.0237(9) 0.0041(7) 0.0032(7) -0.0017(8)
Cu2 0.0637(11) 0.0409(11) 0.0236(9) -0.0050(7) 0.0063(7) 0.0012(8)
S1 0.0474(19) 0.0325(19) 0.0354(18) -0.0017(14) 0.0036(14) -0.0063(14)
S2 0.061(2) 0.047(2) 0.0324(19) 0.0035(16) 0.0006(15) 0.0088(18)
S3 0.056(2) 0.045(2) 0.0250(17) -0.0027(15) -0.0064(14) -0.0049(16)
S4 0.0474(19) 0.043(2) 0.0293(17) 0.0083(15) 0.0111(14) -0.0044(15)
N1 0.053(7) 0.056(8) 0.025(6) 0.001(6) 0.009(5) 0.009(6)
C1 0.057(8) 0.010(6) 0.037(7) -0.002(5) 0.006(6) -0.006(5)
C2 0.053(7) 0.021(6) 0.024(6) 0.001(5) 0.014(5) 0.008(5)
C3 0.041(7) 0.047(9) 0.030(7) -0.005(6) 0.001(5) 0.014(6)
C4 0.038(7) 0.034(7) 0.034(7) -0.001(6) 0.016(5) 0.002(6)
C5 0.070(9) 0.034(8) 0.015(6) -0.007(5) 0.009(6) -0.007(6)
C6 0.090(12) 0.027(8) 0.074(12) 0.000(8) 0.012(10) 0.005(8)
C7 0.070(10) 0.058(11) 0.045(9) 0.019(8) 0.017(7) 0.023(8)
C8 0.046(8) 0.067(11) 0.043(9) -0.020(8) 0.000(6) -0.028(7)
C9 0.047(8) 0.052(9) 0.047(9) 0.020(7) 0.016(6) -0.004(7)
C10 0.097(12) 0.050(10) 0.024(7) -0.016(7) 0.001(7) 0.022(9)
C21 0.063(9) 0.038(9) 0.047(9) 0.002(7) 0.001(7) 0.006(7)
C22 0.042(7) 0.057(10) 0.039(8) 0.013(7) 0.013(6) 0.010(7)
C25 0.065(9) 0.030(7) 0.022(7) -0.002(5) 0.009(6) -0.015(6)
C24 0.046(8) 0.064(10) 0.023(7) 0.018(7) -0.005(5) 0.001(7)
C23 0.056(9) 0.064(11) 0.034(8) -0.002(7) 0.018(7) -0.017(8)
P1 0.054(2) 0.055(3) 0.035(2) -0.0015(19) 0.0069(16) 0.0074(19)
F1 0.134(13) 0.24(2) 0.087(11) 0.016(12) -0.040(9) 0.010(13)
F2 0.123(12) 0.065(9) 0.26(2) 0.044(11) 0.051(12) 0.027(8)
F3 0.143(12) 0.124(11) 0.096(10) 0.019(9) 0.077(9) 0.032(9)
F4 0.095(9) 0.145(13) 0.083(9) 0.009(9) -0.026(7) -0.024(8)
F5 0.098(9) 0.055(8) 0.220(17) -0.028(9) 0.005(10) 0.003(6)
F6 0.101(9) 0.107(10) 0.104(10) 0.022(8) 0.054(7) 0.025(7)
C11 0.043(5) 0.085(8) 0.095(8) 0.013(6) -0.006(5) -0.008(5)
C12 0.043(5) 0.085(8) 0.095(8) 0.013(6) -0.006(5) -0.008(5)
C13 0.043(5) 0.085(8) 0.095(8) 0.013(6) -0.006(5) -0.008(5)
C14 0.043(5) 0.085(8) 0.095(8) 0.013(6) -0.006(5) -0.008(5)
C15 0.043(5) 0.085(8) 0.095(8) 0.013(6) -0.006(5) -0.008(5)
C16 0.043(5) 0.085(8) 0.095(8) 0.013(6) -0.006(5) -0.008(5)
C17 0.043(5) 0.085(8) 0.095(8) 0.013(6) -0.006(5) -0.008(5)
C18 0.043(5) 0.085(8) 0.095(8) 0.013(6) -0.006(5) -0.008(5)
C19 0.043(5) 0.085(8) 0.095(8) 0.013(6) -0.006(5) -0.008(5)
C20 0.043(5) 0.085(8) 0.095(8) 0.013(6) -0.006(5) -0.008(5)
N2 0.049(7) 0.055(8) 0.020(5) 0.005(5) 0.001(4) -0.006(6)
C28 0.054(8) 0.050(9) 0.030(7) 0.004(7) 0.009(6) -0.018(7)
C27 0.047(7) 0.038(8) 0.028(7) 0.012(6) -0.006(5) -0.015(6)
C26 0.052(8) 0.043(8) 0.020(6) 0.006(6) 0.005(5) 0.000(6)
C29 0.060(9) 0.072(11) 0.029(8) -0.003(7) -0.001(6) -0.039(8)
C30 0.050(8) 0.043(9) 0.042(8) 0.010(7) -0.007(6) -0.019(7)

loop_
_atom_type_symbol
_atom_type_description
_atom_type_scat_dispersion_real
_atom_type_scat_dispersion_imag
_atom_type_scat_source
C C 0.0033 0.0016 'International Tables Vol C Tables 4.2.6.8 and 6.1.1.4'
H H 0.0000 0.0000 'International Tables Vol C Tables 4.2.6.8 and 6.1.1.4'
Cu Cu 0.3201 1.2651 'International Tables Vol C Tables 4.2.6.8 and 6.1.1.4'
F F 0.0171 0.0103 'International Tables Vol C Tables 4.2.6.8 and 6.1.1.4'
Mo Mo -1.6832 0.6857 'International Tables Vol C Tables 4.2.6.8 and 6.1.1.4'
N N 0.0061 0.0033 'International Tables Vol C Tables 4.2.6.8 and 6.1.1.4'
P P 0.1023 0.0942 'International Tables Vol C Tables 4.2.6.8 and 6.1.1.4'
S S 0.1246 0.1234 'International Tables Vol C Tables 4.2.6.8 and 6.1.1.4'

loop_
_geom_angle_atom_site_label_1
_geom_angle_atom_site_label_2
_geom_angle_atom_site_label_3
_geom_angle
_geom_angle_site_symmetry_1
_geom_angle_site_symmetry_3
_geom_angle_publ_flag
S1 Mo1 S3 106.32(14) . . ?
S1 Mo1 S4 106.73(13) . . ?
S3 Mo1 S4 100.70(13) . . ?
S1 Mo1 C1 143.5(3) . . ?
S3 Mo1 C1 95.9(3) . . ?
S4 Mo1 C1 96.8(3) . . ?
S1 Mo1 C3 86.6(4) . . ?
S3 Mo1 C3 141.5(3) . . ?
S4 Mo1 C3 110.2(3) . . ?
C1 Mo1 C3 58.9(5) . . ?
S1 Mo1 C2 117.4(3) . . ?
S3 Mo1 C2 131.7(3) . . ?
S4 Mo1 C2 86.1(3) . . ?
C1 Mo1 C2 35.9(4) . . ?
C3 Mo1 C2 34.4(5) . . ?
S1 Mo1 C5 117.2(3) . . ?
S3 Mo1 C5 84.8(3) . . ?
S4 Mo1 C5 132.3(3) . . ?
C1 Mo1 C5 35.7(4) . . ?
C3 Mo1 C5 57.5(5) . . ?
C2 Mo1 C5 58.2(4) . . ?
S1 Mo1 C4 85.8(3) . . ?
S3 Mo1 C4 108.2(3) . . ?
S4 Mo1 C4 143.7(3) . . ?
C1 Mo1 C4 59.5(4) . . ?
C3 Mo1 C4 35.2(4) . . ?
C2 Mo1 C4 58.4(4) . . ?
C5 Mo1 C4 34.6(4) . . ?
S1 Mo1 Cu1 55.52(10) . . ?
S3 Mo1 Cu1 52.18(10) . . ?
S4 Mo1 Cu1 102.91(10) . . ?
C1 Mo1 Cu1 144.9(3) . . ?
C3 Mo1 Cu1 135.7(4) . . ?
C2 Mo1 Cu1 169.7(3) . . ?
C5 Mo1 Cu1 116.6(3) . . ?
C4 Mo1 Cu1 111.9(3) . . ?
S1 Mo1 Cu2 55.57(10) . . ?
S3 Mo1 Cu2 102.60(11) . . ?
S4 Mo1 Cu2 52.54(10) . . ?
C1 Mo1 Cu2 146.4(3) . . ?
C3 Mo1 Cu2 114.2(3) . . ?
C2 Mo1 Cu2 118.2(3) . . ?
C5 Mo1 Cu2 170.7(3) . . ?
C4 Mo1 Cu2 136.2(3) . . ?
Cu1 Mo1 Cu2 65.35(6) . . ?
S1 Mo1 Mo2 100.43(10) . . ?
S3 Mo1 Mo2 52.13(10) . . ?
S4 Mo1 Mo2 52.23(9) . . ?
C1 Mo1 Mo2 116.0(3) . . ?
C3 Mo1 Mo2 162.3(3) . . ?
C2 Mo1 Mo2 131.0(3) . . ?
C5 Mo1 Mo2 129.9(3) . . ?
C4 Mo1 Mo2 160.3(3) . . ?
Cu1 Mo1 Mo2 59.31(5) . . ?
Cu2 Mo1 Mo2 59.28(5) . . ?
S2 Mo2 S3 105.64(14) . . ?
S2 Mo2 S4 106.63(14) . . ?
S3 Mo2 S4 100.61(13) . . ?
S2 Mo2 C15 103.0(4) . . ?
S3 Mo2 C15 140.4(4) . . ?
S4 Mo2 C15 96.8(4) . . ?
S2 Mo2 C13 105.1(5) . . ?
S3 Mo2 C13 88.9(5) . . ?
S4 Mo2 C13 142.9(4) . . ?
C15 Mo2 C13 57.3(4) . . ?
S2 Mo2 C15A 86.2(14) . . ?
S3 Mo2 C15A 146.5(15) . . ?
S4 Mo2 C15A 105.8(15) . . ?
C15 Mo2 C15A 17.2(15) . . ?
C13 Mo2 C15A 57.7(16) . . ?
S2 Mo2 C13A 111.2(15) . . ?
S3 Mo2 C13A 92.8(15) . . ?
S4 Mo2 C13A 134.4(15) . . ?
C15 Mo2 C13A 51.0(16) . . ?
C13 Mo2 C13A 8.6(16) . . ?
C15A Mo2 C13A 54(2) . . ?
S2 Mo2 C12 139.0(4) . . ?
S3 Mo2 C12 84.8(4) . . ?
S4 Mo2 C12 110.2(4) . . ?
C15 Mo2 C12 55.7(4) . . ?
C13 Mo2 C12 34.4(3) . . ?
C15A Mo2 C12 67.1(15) . . ?
C13A Mo2 C12 27.7(16) . . ?
S2 Mo2 C12A 134.4(14) . . ?
S3 Mo2 C12A 107.3(14) . . ?
S4 Mo2 C12A 97.3(14) . . ?
C15 Mo2 C12A 34.7(15) . . ?
C13 Mo2 C12A 45.9(14) . . ?
C15A Mo2 C12A 49.6(19) . . ?
C13A Mo2 C12A 37.3(19) . . ?
C12 Mo2 C12A 24.0(14) . . ?
S2 Mo2 C14 88.7(4) . . ?
S3 Mo2 C14 121.2(5) . . ?
S4 Mo2 C14 129.8(4) . . ?
C15 Mo2 C14 33.1(3) . . ?
C13 Mo2 C14 33.1(3) . . ?
C15A Mo2 C14 26.2(16) . . ?
C13A Mo2 C14 31.6(16) . . ?
C12 Mo2 C14 53.7(4) . . ?
C12A Mo2 C14 47.1(14) . . ?
S2 Mo2 C11A 113.3(15) . . ?
S3 Mo2 C11A 137.6(16) . . ?
S4 Mo2 C11A 84.1(14) . . ?
C15 Mo2 C11A 14.4(14) . . ?
C13 Mo2 C11A 65.9(15) . . ?
C15A Mo2 C11A 30.6(18) . . ?
C13A Mo2 C11A 58(2) . . ?
C12 Mo2 C11A 54.8(15) . . ?
C12A Mo2 C11A 31.1(18) . . ?
C14 Mo2 C11A 46.6(15) . . ?
S2 Mo2 C11 136.8(4) . . ?
S3 Mo2 C11 113.9(4) . . ?
S4 Mo2 C11 83.1(3) . . ?
C15 Mo2 C11 34.0(3) . . ?
C13 Mo2 C11 60.5(4) . . ?
C15A Mo2 C11 51.0(14) . . ?
C13A Mo2 C11 51.9(15) . . ?
C12 Mo2 C11 36.4(3) . . ?
C12A Mo2 C11 14.7(14) . . ?
C14 Mo2 C11 56.4(4) . . ?
C11A Mo2 C11 24.2(15) . . ?
N1 Cu1 S3 117.3(4) . . ?
N1 Cu1 S1 116.3(4) . . ?
S3 Cu1 S1 104.85(14) . . ?
N1 Cu1 S2 112.5(4) . . ?
S3 Cu1 S2 103.18(16) . . ?
S1 Cu1 S2 100.59(14) . . ?
N1 Cu1 Mo1 147.7(3) . . ?
S3 Cu1 Mo1 54.68(10) . . ?
S1 Cu1 Mo1 51.50(9) . . ?
S2 Cu1 Mo1 99.69(11) . . ?
N1 Cu1 Mo2 143.0(4) . . ?
S3 Cu1 Mo2 54.09(10) . . ?
S1 Cu1 Mo2 100.09(10) . . ?
S2 Cu1 Mo2 50.63(11) . . ?
Mo1 Cu1 Mo2 62.67(5) . . ?
N1 Cu1 Cu2 144.4(4) . . ?
S3 Cu1 Cu2 98.18(11) . . ?
S1 Cu1 Cu2 51.31(10) . . ?
S2 Cu1 Cu2 52.11(10) . . ?
Mo1 Cu1 Cu2 57.41(5) . . ?
Mo2 Cu1 Cu2 57.82(6) . . ?
N2 Cu2 S4 120.9(4) 6 . ?
N2 Cu2 S1 116.1(3) 6 . ?
S4 Cu2 S1 104.61(13) . . ?
N2 Cu2 S2 109.4(3) 6 . ?
S4 Cu2 S2 103.18(15) . . ?
S1 Cu2 S2 99.94(14) . . ?
N2 Cu2 Mo1 150.9(3) 6 . ?
S4 Cu2 Mo1 54.55(9) . . ?
S1 Cu2 Mo1 51.38(9) . . ?
S2 Cu2 Mo1 99.11(11) . . ?
N2 Cu2 Mo2 142.4(3) 6 . ?
S4 Cu2 Mo2 54.06(10) . . ?
S1 Cu2 Mo2 99.91(10) . . ?
S2 Cu2 Mo2 50.49(11) . . ?
Mo1 Cu2 Mo2 62.59(5) . . ?
N2 Cu2 Cu1 140.8(4) 6 . ?
S4 Cu2 Cu1 97.99(11) . . ?
S1 Cu2 Cu1 51.15(10) . . ?
S2 Cu2 Cu1 51.60(10) . . ?
Mo1 Cu2 Cu1 57.23(5) . . ?
Mo2 Cu2 Cu1 57.78(6) . . ?
Mo1 S1 Cu1 72.98(11) . . ?
Mo1 S1 Cu2 73.04(11) . . ?
Cu1 S1 Cu2 77.54(12) . . ?
Mo2 S2 Cu1 73.73(12) . . ?
Mo2 S2 Cu2 73.44(12) . . ?
Cu1 S2 Cu2 76.29(12) . . ?
Cu1 S3 Mo1 73.14(11) . . ?
Cu1 S3 Mo2 74.31(13) . . ?
Mo1 S3 Mo2 75.77(11) . . ?
Cu2 S4 Mo1 72.90(11) . . ?
Cu2 S4 Mo2 73.91(12) . . ?
Mo1 S4 Mo2 75.60(11) . . ?
C21 N1 C23 117.3(13) . . ?
C21 N1 Cu1 122.2(10) . . ?
C23 N1 Cu1 120.2(9) . . ?
C5 C1 C2 105.6(10) . . ?
C5 C1 C6 127.8(13) . . ?
C2 C1 C6 125.6(13) . . ?
C5 C1 Mo1 73.7(7) . . ?
C2 C1 Mo1 73.4(7) . . ?
C6 C1 Mo1 126.8(10) . . ?
C3 C2 C1 108.2(10) . . ?
C3 C2 C7 129.5(13) . . ?
C1 C2 C7 122.1(12) . . ?
C3 C2 Mo1 72.3(7) . . ?
C1 C2 Mo1 70.7(7) . . ?
C7 C2 Mo1 127.3(9) . . ?
C2 C3 C4 110.0(12) . . ?
C2 C3 C8 125.3(12) . . ?
C4 C3 C8 124.3(13) . . ?
C2 C3 Mo1 73.3(7) . . ?
C4 C3 Mo1 73.2(7) . . ?
C8 C3 Mo1 125.9(10) . . ?
C5 C4 C3 106.4(11) . . ?
C5 C4 C9 126.4(12) . . ?
C3 C4 C9 126.9(13) . . ?
C5 C4 Mo1 72.6(7) . . ?
C3 C4 Mo1 71.6(7) . . ?
C9 C4 Mo1 125.7(9) . . ?
C4 C5 C1 109.7(11) . . ?
C4 C5 C10 125.1(13) . . ?
C1 C5 C10 125.1(13) . . ?
C4 C5 Mo1 72.7(7) . . ?
C1 C5 Mo1 70.5(7) . . ?
C10 C5 Mo1 126.7(10) . . ?
C1 C6 H6A 109.5 . . ?
C1 C6 H6B 109.5 . . ?
H6A C6 H6B 109.5 . . ?
C1 C6 H6C 109.5 . . ?
H6A C6 H6C 109.5 . . ?
H6B C6 H6C 109.5 . . ?
C2 C7 H7A 109.5 . . ?
C2 C7 H7B 109.5 . . ?
H7A C7 H7B 109.5 . . ?
C2 C7 H7C 109.5 . . ?
H7A C7 H7C 109.5 . . ?
H7B C7 H7C 109.5 . . ?
C3 C8 H8A 109.5 . . ?
C3 C8 H8B 109.5 . . ?
H8A C8 H8B 109.5 . . ?
C3 C8 H8C 109.5 . . ?
H8A C8 H8C 109.5 . . ?
H8B C8 H8C 109.5 . . ?
C4 C9 H9A 109.5 . . ?
C4 C9 H9B 109.5 . . ?
H9A C9 H9B 109.5 . . ?
C4 C9 H9C 109.5 . . ?
H9A C9 H9C 109.5 . . ?
H9B C9 H9C 109.5 . . ?
C5 C10 H10A 109.5 . . ?
C5 C10 H10B 109.5 . . ?
H10A C10 H10B 109.5 . . ?
C5 C10 H10C 109.5 . . ?
H10A C10 H10C 109.5 . . ?
H10B C10 H10C 109.5 . . ?
N1 C21 C22 124.3(14) . . ?
N1 C21 H21 117.9 . . ?
C22 C21 H21 117.9 . . ?
C25 C22 C21 118.3(13) . . ?
C25 C22 H22 120.9 . . ?
C21 C22 H22 120.9 . . ?
C22 C25 C24 118.5(12) . . ?
C22 C25 C26 123.1(12) . . ?
C24 C25 C26 118.4(12) . . ?
C23 C24 C25 118.5(13) . . ?
C23 C24 H24 120.7 . . ?
C25 C24 H24 120.7 . . ?
N1 C23 C24 122.9(13) . . ?
N1 C23 H23 118.5 . . ?
C24 C23 H23 118.5 . . ?
F1 P1 F2 85.3(10) . . ?
F1 P1 F5 95.4(10) . . ?
F2 P1 F5 179.3(11) . . ?
F1 P1 F6 83.6(9) . . ?
F2 P1 F6 93.0(8) . . ?
F5 P1 F6 87.0(7) . . ?
F1 P1 F3 94.9(9) . . ?
F2 P1 F3 85.9(8) . . ?
F5 P1 F3 94.1(8) . . ?
F6 P1 F3 178.2(8) . . ?
F1 P1 F4 176.8(10) . . ?
F2 P1 F4 93.5(9) . . ?
F5 P1 F4 85.9(8) . . ?
F6 P1 F4 93.5(8) . . ?
F3 P1 F4 88.0(8) . . ?
P2 F7 P2A 23.7(8) . . ?
P2A F8 P2 23.8(8) . . ?
F7 P2 F12 178.7(11) . . ?
F7 P2 F11 89.3(9) . . ?
F12 P2 F11 90.0(9) . . ?
F7 P2 F9 91.7(9) . . ?
F12 P2 F9 88.9(9) . . ?
F11 P2 F9 178.9(12) . . ?
F7 P2 F10 87.1(9) . . ?
F12 P2 F10 91.8(9) . . ?
F11 P2 F10 90.1(9) . . ?
F9 P2 F10 89.9(9) . . ?
F7 P2 F8 88.7(9) . . ?
F12 P2 F8 92.4(9) . . ?
F11 P2 F8 90.8(9) . . ?
F9 P2 F8 89.3(9) . . ?
F10 P2 F8 175.7(11) . . ?
F8 P2A F10A 178.1(11) . . ?
F8 P2A F12A 89.9(9) . . ?
F10A P2A F12A 90.7(9) . . ?
F8 P2A F11A 88.4(9) . . ?
F10A P2A F11A 89.8(9) . . ?
F12A P2A F11A 91.8(10) . . ?
F8 P2A F9A 91.0(9) . . ?
F10A P2A F9A 90.8(10) . . ?
F12A P2A F9A 90.5(9) . . ?
F11A P2A F9A 177.6(12) . . ?
F8 P2A F7 88.6(9) . . ?
F10A P2A F7 90.8(9) . . ?
F12A P2A F7 176.8(11) . . ?
F11A P2A F7 90.9(9) . . ?
F9A P2A F7 86.8(9) . . ?
C16 C11 C15 133.0 . . ?
C16 C11 C12 125.9 . . ?
C15 C11 C12 99.5 . . ?
C16 C11 Mo2 131.5(5) . . ?
C15 C11 Mo2 69.9(6) . . ?
C12 C11 Mo2 71.1(6) . . ?
C13 C12 C11 111.0 . . ?
C13 C12 C17 124.0(14) . . ?
C11 C12 C17 125.0(14) . . ?
C13 C12 Mo2 70.5(5) . . ?
C11 C12 Mo2 72.4(6) . . ?
C17 C12 Mo2 125.3(12) . . ?
C14 C13 C12 103.9 . . ?
C14 C13 C18 129.3(15) . . ?
C12 C13 C18 125.7(15) . . ?
C14 C13 Mo2 76.4(7) . . ?
C12 C13 Mo2 75.0(5) . . ?
C18 C13 Mo2 122.5(13) . . ?
C13 C14 C15 111.7 . . ?
C13 C14 C19 127.2(14) . . ?
C15 C14 C19 120.4(14) . . ?
C13 C14 Mo2 70.5(7) . . ?
C15 C14 Mo2 70.4(6) . . ?
C19 C14 Mo2 119.4(14) . . ?
C14 C15 C11 112.4 . . ?
C14 C15 C20 131.9(15) . . ?
C11 C15 C20 115.3(16) . . ?
C14 C15 Mo2 76.5(6) . . ?
C11 C15 Mo2 76.1(6) . . ?
C20 C15 Mo2 120.7(15) . . ?
C15A C11A C12A 103(6) . . ?
C15A C11A C16A 143(7) . . ?
C12A C11A C16A 114(6) . . ?
C15A C11A Mo2 72(4) . . ?
C12A C11A Mo2 74(4) . . ?
C16A C11A Mo2 118(4) . . ?
C11A C12A C17A 136(5) . . ?
C11A C12A C13A 111(5) . . ?
C17A C12A C13A 111(4) . . ?
C11A C12A Mo2 75(4) . . ?
C17A C12A Mo2 111(3) . . ?
C13A C12A Mo2 71(3) . . ?
C14A C13A C18A 130(6) . . ?
C14A C13A C12A 98(5) . . ?
C18A C13A C12A 132(5) . . ?
C14A C13A Mo2 76(4) . . ?
C18A C13A Mo2 120(4) . . ?
C12A C13A Mo2 72(3) . . ?
C15A C14A C13A 108(6) . . ?
C15A C14A C19A 130(6) . . ?
C13A C14A C19A 122(6) . . ?
C15A C14A Mo2 71(4) . . ?
C13A C14A Mo2 71(4) . . ?
C19A C14A Mo2 123(4) . . ?
C11A C15A C14A 120(6) . . ?
C11A C15A C20A 117(5) . . ?
C14A C15A C20A 122(5) . . ?
C11A C15A Mo2 78(4) . . ?
C14A C15A Mo2 78(4) . . ?
C20A C15A Mo2 128(4) . . ?
C11A C16A H16D 109.5 . . ?
C11A C16A H16E 109.5 . . ?
H16D C16A H16E 109.5 . . ?
C11A C16A H16F 109.5 . . ?
H16D C16A H16F 109.5 . . ?
H16E C16A H16F 109.5 . . ?
C12A C17A H17D 109.5 . . ?
C12A C17A H17E 109.5 . . ?
H17D C17A H17E 109.5 . . ?
C12A C17A H17F 109.5 . . ?
H17D C17A H17F 109.5 . . ?
H17E C17A H17F 109.5 . . ?
C13A C18A H18D 109.5 . . ?
C13A C18A H18E 109.5 . . ?
H18D C18A H18E 109.5 . . ?
C13A C18A H18F 109.5 . . ?
H18D C18A H18F 109.5 . . ?
H18E C18A H18F 109.5 . . ?
C14A C19A H19D 109.5 . . ?
C14A C19A H19E 109.5 . . ?
H19D C19A H19E 109.5 . . ?
C14A C19A H19F 109.5 . . ?
H19D C19A H19F 109.5 . . ?
H19E C19A H19F 109.5 . . ?
C15A C20A H20D 109.5 . . ?
C15A C20A H20E 109.5 . . ?
H20D C20A H20E 109.5 . . ?
C15A C20A H20F 109.5 . . ?
H20D C20A H20F 109.5 . . ?
H20E C20A H20F 109.5 . . ?
C32 C31 C32A 35(3) . . ?
N3 C32 C31 175(6) . . ?
N3A C32A C31 172(8) . . ?
C30 N2 C28 119.4(12) . . ?
C30 N2 Cu2 119.9(9) . 6_556 ?
C28 N2 Cu2 120.7(9) . 6_556 ?
C27 C28 N2 121.4(12) . . ?
C27 C28 H28 119.3 . . ?
N2 C28 H28 119.3 . . ?
C28 C27 C26 121.2(12) . . ?
C28 C27 H27 119.4 . . ?
C26 C27 H27 119.4 . . ?
C29 C26 C27 114.4(12) . . ?
C29 C26 C25 124.4(12) . . ?
C27 C26 C25 120.8(12) . . ?
C26 C29 C30 123.5(13) . . ?
C26 C29 H29 118.3 . . ?
C30 C29 H29 118.3 . . ?
N2 C30 C29 120.1(13) . . ?
N2 C30 H30 120.0 . . ?
C29 C30 H30 120.0 . . ?

loop_
_geom_bond_atom_site_label_1
_geom_bond_atom_site_label_2
_geom_bond_distance
_geom_bond_site_symmetry_2
_geom_bond_publ_flag
Mo1 S1 2.233(4) . ?
Mo1 S3 2.326(3) . ?
Mo1 S4 2.330(3) . ?
Mo1 C1 2.340(12) . ?
Mo1 C3 2.363(13) . ?
Mo1 C2 2.375(12) . ?
Mo1 C5 2.382(13) . ?
Mo1 C4 2.383(12) . ?
Mo1 Cu1 2.728(2) . ?
Mo1 Cu2 2.734(2) . ?
Mo1 Mo2 2.8575(18) . ?
Mo2 S2 2.228(4) . ?
Mo2 S3 2.327(4) . ?
Mo2 S4 2.332(4) . ?
Mo2 C15 2.334(17) . ?
Mo2 C13 2.338(19) . ?
Mo2 C15A 2.35(6) . ?
Mo2 C13A 2.37(6) . ?
Mo2 C12 2.395(17) . ?
Mo2 C12A 2.40(6) . ?
Mo2 C14 2.410(18) . ?
Mo2 C11A 2.41(6) . ?
Mo2 C11 2.414(14) . ?
Cu1 N1 1.944(12) . ?
Cu1 S3 2.252(4) . ?
Cu1 S1 2.352(4) . ?
Cu1 S2 2.379(4) . ?
Cu1 Cu2 2.949(2) . ?
Cu2 N2 1.966(11) 6 ?
Cu2 S4 2.270(4) . ?
Cu2 S1 2.357(4) . ?
Cu2 S2 2.396(4) . ?
N1 C21 1.333(18) . ?
N1 C23 1.337(19) . ?
C1 C5 1.449(17) . ?
C1 C2 1.454(17) . ?
C1 C6 1.466(19) . ?
C2 C3 1.399(19) . ?
C2 C7 1.506(17) . ?
C3 C4 1.434(18) . ?
C3 C8 1.518(18) . ?
C4 C5 1.418(18) . ?
C4 C9 1.507(17) . ?
C5 C10 1.479(17) . ?
C6 H6A 0.9800 . ?
C6 H6B 0.9800 . ?
C6 H6C 0.9800 . ?
C7 H7A 0.9800 . ?
C7 H7B 0.9800 . ?
C7 H7C 0.9800 . ?
C8 H8A 0.9800 . ?
C8 H8B 0.9800 . ?
C8 H8C 0.9800 . ?
C9 H9A 0.9800 . ?
C9 H9B 0.9800 . ?
C9 H9C 0.9800 . ?
C10 H10A 0.9800 . ?
C10 H10B 0.9800 . ?
C10 H10C 0.9800 . ?
C21 C22 1.372(19) . ?
C21 H21 0.9500 . ?
C22 C25 1.353(19) . ?
C22 H22 0.9500 . ?
C25 C24 1.427(18) . ?
C25 C26 1.503(17) . ?
C24 C23 1.355(19) . ?
C24 H24 0.9500 . ?
C23 H23 0.9500 . ?
P1 F1 1.489(14) . ?
P1 F2 1.541(13) . ?
P1 F5 1.553(14) . ?
P1 F6 1.584(11) . ?
P1 F3 1.592(11) . ?
P1 F4 1.607(12) . ?
F7 P2 1.569(9) . ?
F7 P2A 1.593(9) . ?
F8 P2A 1.568(9) . ?
F8 P2 1.589(9) . ?
P2 F12 1.571(9) . ?
P2 F11 1.580(9) . ?
P2 F9 1.583(9) . ?
P2 F10 1.584(9) . ?
P2A F10A 1.572(9) . ?
P2A F12A 1.577(9) . ?
P2A F11A 1.578(9) . ?
P2A F9A 1.583(9) . ?
C11 C16 1.353(9) . ?
C11 C15 1.390(10) . ?
C11 C12 1.504(10) . ?
C12 C13 1.402(10) . ?
C12 C17 1.60(3) . ?
C13 C14 1.353(9) . ?
C13 C18 1.61(3) . ?
C14 C15 1.353(9) . ?
C14 C19 1.54(4) . ?
C15 C20 1.40(4) . ?
C16 H16A 0.9800 . ?
C16 H16B 0.9800 . ?
C16 H16C 0.9800 . ?
C17 H17A 0.9800 . ?
C17 H17B 0.9800 . ?
C17 H17C 0.9800 . ?
C18 H18A 0.9800 . ?
C18 H18B 0.9800 . ?
C18 H18C 0.9800 . ?
C19 H19A 0.9800 . ?
C19 H19B 0.9800 . ?
C19 H19C 0.9800 . ?
C20 H20A 0.9800 . ?
C20 H20B 0.9800 . ?
C20 H20C 0.9800 . ?
C11A C15A 1.26(7) . ?
C11A C12A 1.29(8) . ?
C11A C16A 1.38(7) . ?
C12A C17A 1.51(6) . ?
C12A C13A 1.53(8) . ?
C13A C14A 1.37(8) . ?
C13A C18A 1.38(7) . ?
C14A C15A 1.29(8) . ?
C14A C19A 1.44(7) . ?
C15A C20A 1.53(7) . ?
C16A H16D 0.9800 . ?
C16A H16E 0.9800 . ?
C16A H16F 0.9800 . ?
C17A H17D 0.9800 . ?
C17A H17E 0.9800 . ?
C17A H17F 0.9800 . ?
C18A H18D 0.9800 . ?
C18A H18E 0.9800 . ?
C18A H18F 0.9800 . ?
C19A H19D 0.9800 . ?
C19A H19E 0.9800 . ?
C19A H19F 0.9800 . ?
C20A H20D 0.9800 . ?
C20A H20E 0.9800 . ?
C20A H20F 0.9800 . ?
C31 C32 1.419(9) . ?
C31 C32A 1.424(10) . ?
C32 N3 1.160(9) . ?
C32A N3A 1.162(9) . ?
N2 C30 1.304(17) . ?
N2 C28 1.361(16) . ?
N2 Cu2 1.966(11) 6_556 ?
C28 C27 1.338(17) . ?
C28 H28 0.9500 . ?
C27 C26 1.418(18) . ?
C27 H27 0.9500 . ?
C26 C29 1.343(19) . ?
C29 C30 1.384(19) . ?
C29 H29 0.9500 . ?
C30 H30 0.9500 . ?
